data_4036571
loop_
_publ_author_name
'Audran, G\'erard'
'Br\'emond, Paul'
'Marque, Sylvain R. A.'
'Yamasaki, Toshihide'

_publ_section_title
;
 C-ON Bond Homolysis of Alkoxyamines, Part 11: Activation of the Nitroxyl
 Fragment.
;
_journal_issue 5
_journal_name_full 'The Journal of organic chemistry'
_journal_page_first 1981
_journal_page_last 1988
_journal_paper_doi 10.1021/acs.joc.5b02790
_journal_volume 81
_journal_year 2016
_chemical_compound_source 'Local laboratory'
_chemical_formula_sum 'C21 H36 N O5 P'
_chemical_formula_weight 413.49
_space_group_IT_number 14
_space_group_name_Hall '-P 2yn'
_space_group_name_H-M_alt 'P 1 21/n 1'
_symmetry_cell_setting monoclinic
_symmetry_space_group_name_H-M 'P 1 21/n 1'
_atom_type_scat_source 'D.Waasmaier&A.Kirfel,Acta Cryst.1995,A51, 416-431'
_cell_angle_alpha 90.00(1)
_cell_angle_beta 100.193(2)
_cell_angle_gamma 90.00(1)
_cell_formula_units_Z 5
_cell_length_a 9.0756(3)
_cell_length_b 16.0249(8)
_cell_length_c 16.9442(8)
_cell_measurement_reflns_used 16552
_cell_measurement_temperature 298
_cell_measurement_theta_max 25
_cell_measurement_theta_min 1
_cell_volume 2425.40(19)
_computing_data_collection KappaCCD
_computing_data_reduction maXus
_computing_molecular_graphics maXus
_computing_publication_material maXus
_computing_structure_refinement maXus
_computing_structure_solution maXus
_diffrn_measurement_device KappaCCD
_diffrn_orient_matrix_type X=UH
_diffrn_orient_matrix_UB_11 0.01000
_diffrn_orient_matrix_UB_12 0.00000
_diffrn_orient_matrix_UB_13 0.00000
_diffrn_orient_matrix_UB_21 0.00000
_diffrn_orient_matrix_UB_22 0.01000
_diffrn_orient_matrix_UB_23 0.00000
_diffrn_orient_matrix_UB_31 0.00000
_diffrn_orient_matrix_UB_32 0.00000
_diffrn_orient_matrix_UB_33 0.01000
_diffrn_radiation_type xray
_diffrn_radiation_wavelength 0.71073
_diffrn_reflns_limit_h_max 10
_diffrn_reflns_limit_h_min 0
_diffrn_reflns_limit_k_max 19
_diffrn_reflns_limit_k_min 0
_diffrn_reflns_limit_l_max 20
_diffrn_reflns_limit_l_min -21
_diffrn_reflns_number 4804
_diffrn_reflns_theta_max 25.41
_exptl_absorpt_coefficient_mu 1.41
_exptl_absorpt_correction_type none
_exptl_crystal_colour Colourless
_exptl_crystal_density_diffrn 1.42
_exptl_crystal_density_meas 1.25
_exptl_crystal_description prism
_exptl_crystal_size_max 0.5
_exptl_crystal_size_mid 0.5
_exptl_crystal_size_min 0.4
_refine_diff_density_max 0.46
_refine_diff_density_min -0.26
_refine_ls_extinction_method None
_refine_ls_goodness_of_fit_obs 1.996
_refine_ls_hydrogen_treatment noref
_refine_ls_number_parameters 253
_refine_ls_number_reflns 3678
_refine_ls_R_factor_obs 0.062
_refine_ls_shift/esd_max 0.0276
_refine_ls_shift/esd_mean 0.0042
_refine_ls_structure_factor_coef F
_refine_ls_weighting_scheme 'Count statistics'
_refine_ls_wR_factor_obs 0.095
_reflns_number_observed 3678
_reflns_number_total 4614
_reflns_observed_criterion refl_observed_if_I_>_3.00_sigma(I)
_cod_data_source_file jo5b02790_si_002.cif
_cod_data_source_block acs15dia1
_cod_depositor_comments
;
The following automatic conversions were performed:

data item '_symmetry_cell_setting' value 'Monoclinic' was changed to
'monoclinic' in accordance with the
/home/saulius/struct/COD-crude-data/automatic-downloads/DataCite-retrospective/ACS/depositions/lib/dictionaries/cif_core.dic
dictionary named 'cif_core.dic' version 2.4.2 last updated on
2011-04-26.

Automatic conversion script
Id: cif_fix_values 6909 2019-04-08 15:41:33Z antanas 
;
_cod_original_cell_volume 2425.4(3)
_cod_original_sg_symbol_H-M 'P 21/n        '
_cod_original_formula_sum 'C21 H36 P1 O5 N1'
_cod_database_code 4036571

loop_
_symmetry_equiv_pos_as_xyz
+X,+Y,+Z
-X,-Y,-Z
-X+0.5,+Y+0.5,-Z+0.5
+X+0.5,-Y+0.5,+Z+0.5

loop_
_atom_site_aniso_label
_atom_site_aniso_U_11
_atom_site_aniso_U_22
_atom_site_aniso_U_33
_atom_site_aniso_U_12
_atom_site_aniso_U_13
_atom_site_aniso_U_23
P1 0.0518(2) 0.0597(2) 0.0386(1) -.0001(1) 0.00020(9) 0.0030(1)
O2 0.0527(4) 0.0543(4) 0.0361(3) 0.0020(3) 0.0096(3) -.0032(3)
N3 0.0435(4) 0.0609(5) 0.0312(4) 0.0053(3) 0.0051(3) -.0017(3)
O4 0.0592(4) 0.0639(4) 0.0520(4) -.0063(3) 0.0152(3) -.0019(3)
O5 0.0761(5) 0.0833(5) 0.0398(4) -.0157(4) -.0060(3) -.0005(3)
O6 0.0792(5) 0.0666(5) 0.0666(5) 0.0152(4) 0.0097(4) 0.0139(4)
C7 0.0431(5) 0.0607(6) 0.0382(5) 0.0043(4) 0.0024(3) -.0005(4)
C8 0.0634(6) 0.0534(6) 0.0574(6) -.0067(5) 0.0126(5) -.0065(5)
C9 0.0493(5) 0.0807(7) 0.0342(5) 0.0077(5) -.0013(4) -.0052(5)
C10 0.0711(7) 0.1026(9) 0.0429(6) 0.0122(6) -.0009(5) -.0184(6)
C11 0.0693(7) 0.0478(6) 0.0532(6) 0.0032(5) 0.0092(5) -.0057(5)
C12 0.0431(5) 0.0890(8) 0.0588(6) 0.0056(5) 0.0113(4) 0.0060(6)
C13 0.0817(8) 0.0732(8) 0.0587(7) 0.0073(6) 0.0059(6) -.0056(6)
C14 0.0861(8) 0.118(1) 0.0469(6) 0.0490(7) -.0161(5) -.0079(6)
C15 0.0590(8) 0.149(1) 0.092(1) -.0325(8) 0.0198(6) -.0201(9)
O16 0.0979(7) 0.209(1) 0.0606(6) 0.0584(7) -.0113(5) -.0085(6)
C17 0.0821(9) 0.100(1) 0.0641(7) 0.0266(7) 0.0068(6) -.0139(7)
C18 0.0886(9) 0.0926(9) 0.096(1) -.0118(7) 0.0534(7) -.0214(8)
C19 0.0684(8) 0.115(1) 0.0733(8) 0.0020(7) 0.0311(6) 0.0125(7)
C20 0.0543(7) 0.146(1) 0.0561(7) -.0293(7) -.0092(5) -.0040(7)
C21 0.089(1) 0.120(1) 0.098(1) 0.0407(8) 0.0233(8) -.0126(9)
C22 0.115(1) 0.099(1) 0.0573(7) 0.0207(8) 0.0168(7) -.0104(7)
C23 0.115(1) 0.0692(8) 0.0842(9) -.0160(7) 0.0337(8) 0.0047(7)
C24 0.127(1) 0.081(1) 0.097(1) 0.0135(8) 0.0142(9) 0.0370(8)
C25 0.0589(8) 0.128(1) 0.126(1) 0.0311(8) 0.0336(7) 0.027(1)
C26 0.121(1) 0.141(1) 0.120(1) -.021(1) 0.073(1) -.021(1)
C27 0.125(1) 0.098(1) 0.0722(9) 0.0339(9) 0.0347(8) -.0061(8)
C28 0.309(4) 0.401(5) 0.308(4) 0.273(4) 0.169(3) 0.265(4)

loop_
_atom_site_label
_atom_site_fract_x
_atom_site_fract_y
_atom_site_fract_z
_atom_site_U_iso_or_equiv
_atom_site_occupancy
_atom_site_thermal_displace_type
P1 0.98620(3) 0.16370(2) 0.31940(1) 0.0510(1) 1.00 Uij
O2 0.83870(6) 0.30080(4) 0.25110(3) 0.0481(3) 1.00 Uij
N3 0.89990(7) 0.26500(5) 0.18460(4) 0.0457(4) 1.00 Uij
O4 0.82050(7) 0.14470(4) 0.32720(4) 0.0586(4) 1.00 Uij
O5 1.06440(8) 0.21530(5) 0.38480(4) 0.0680(4) 1.00 Uij
O6 1.04930(8) 0.07200(5) 0.31670(5) 0.0718(4) 1.00 Uij
C7 1.0026(1) 0.19550(6) 0.21680(5) 0.0481(5) 1.00 Uij
C8 0.9135(1) 0.37720(6) 0.28240(6) 0.0586(5) 1.00 Uij
C9 0.7641(1) 0.23840(7) 0.12390(5) 0.0557(5) 1.00 Uij
C10 0.8175(1) 0.20340(8) 0.04980(6) 0.0735(6) 1.00 Uij
C11 0.8270(1) 0.40380(6) 0.34680(6) 0.0575(5) 1.00 Uij
C12 1.1699(1) 0.21340(7) 0.20540(6) 0.0640(6) 1.00 Uij
C13 0.8975(1) 0.40970(8) 0.42540(7) 0.0724(7) 1.00 Uij
C14 0.6764(1) 0.31820(9) 0.09840(7) 0.0861(8) 1.00 Uij
C15 1.2485(1) 0.2826(1) 0.25900(9) 0.1006(9) 1.00 Uij
O16 0.5456(1) 0.30740(9) 0.04420(6) 0.1249(7) 1.00 Uij
C17 0.6763(1) 0.42240(9) 0.32860(7) 0.0831(8) 1.00 Uij
C18 0.7366(2) 0.19230(9) 0.37780(9) 0.0911(8) 1.00 Uij
C19 1.1716(1) 0.2400(1) 0.11880(8) 0.0851(8) 1.00 Uij
C20 0.6645(1) 0.1746(1) 0.15510(7) 0.0872(8) 1.00 Uij
C21 0.5973(2) 0.4446(1) 0.3890(1) 0.103(1) 1.00 Uij
C22 0.8187(2) 0.43330(9) 0.48490(8) 0.0911(9) 1.00 Uij
C23 0.9166(2) 0.44350(8) 0.21940(8) 0.0896(8) 1.00 Uij
C24 1.0694(2) 0.02020(9) 0.38800(9) 0.103(1) 1.00 Uij
C25 1.2634(1) 0.1333(1) 0.2197(1) 0.1045(9) 1.00 Uij
C26 0.6226(2) 0.1440(1) 0.4032(1) 0.125(1) 1.00 Uij
C27 0.6712(2) 0.44950(9) 0.46690(9) 0.098(1) 1.00 Uij
C28 1.1979(4) -0.0219(3) 0.3978(2) 0.336(5) 1.00 Uij
H7 0.97190 0.15030 0.18040 0.08730 1.00 Uiso
H8 1.01620 0.36510 0.30430 0.09810 1.00 Uiso
H10A 0.87970 0.24350 0.02940 0.11230 1.00 Uiso
H10B 0.73230 0.19090 0.00930 0.11230 1.00 Uiso
H10C 0.87370 0.15330 0.06440 0.11230 1.00 Uiso
H13 1.00300 0.39880 0.43890 0.11120 1.00 Uiso
H14A 0.65070 0.34530 0.14470 0.12380 1.00 Uiso
H14B 0.73730 0.35480 0.07290 0.12380 1.00 Uiso
H15A 1.19070 0.33300 0.25000 0.14010 1.00 Uiso
H15B 1.34660 0.29220 0.24700 0.14010 1.00 Uiso
H15C 1.25680 0.26610 0.31410 0.14010 1.00 Uiso
H17 0.62540 0.41950 0.27390 0.12200 1.00 Uiso
H18A 0.80470 0.21240 0.42370 0.13240 1.00 Uiso
H18B 0.68930 0.23880 0.34770 0.13240 1.00 Uiso
H19A 1.11530 0.29070 0.10780 0.12550 1.00 Uiso
H19B 1.12710 0.19700 0.08280 0.12550 1.00 Uiso
H19C 1.27280 0.24920 0.11150 0.12550 1.00 Uiso
H20A 0.72210 0.12520 0.17080 0.12550 1.00 Uiso
H20B 0.58140 0.16100 0.11370 0.12550 1.00 Uiso
H20C 0.62800 0.19690 0.20060 0.12550 1.00 Uiso
H21 0.49220 0.45660 0.37620 0.14240 1.00 Uiso
H22 0.86930 0.43790 0.53950 0.13040 1.00 Uiso
H23A 0.97220 0.42460 0.17960 0.12950 1.00 Uiso
H23B 0.96260 0.49290 0.24470 0.12950 1.00 Uiso
H23C 0.81560 0.45590 0.19430 0.12950 1.00 Uiso
H24A 1.07450 0.05600 0.43380 0.14170 1.00 Uiso
H24B 0.98640 -0.01740 0.38570 0.14170 1.00 Uiso
H25A 1.26560 0.11430 0.27360 0.14460 1.00 Uiso
H25B 1.36370 0.14360 0.21140 0.14460 1.00 Uiso
H25C 1.21800 0.09140 0.18270 0.14460 1.00 Uiso
H26A 0.56810 0.17590 0.43640 0.16720 1.00 Uiso
H26B 0.67020 0.09750 0.43320 0.16720 1.00 Uiso
H26C 0.55480 0.12390 0.35710 0.16720 1.00 Uiso
H27 0.61600 0.46420 0.50830 0.13840 1.00 Uiso
H28A 1.21320 -0.05550 0.44540 0.38020 1.00 Uiso
H28B 1.28010 0.01620 0.39970 0.38020 1.00 Uiso
H28C 1.19200 -0.05720 0.35160 0.38020 1.00 Uiso
H16 0.57420 0.30940 -0.01860 0.16250 1.00 Uiso

loop_
_geom_angle_atom_site_label_1
_geom_angle_atom_site_label_2
_geom_angle_atom_site_label_3
_geom_angle
_geom_angle_site_symmetry_1
_geom_angle_site_symmetry_3
O4 P1 O5 113.0(1) . .
O4 P1 O6 100.4(1) . .
O4 P1 C7 111.9(1) . .
O5 P1 O6 114.7(1) . .
O5 P1 C7 116.7(1) . .
O6 P1 C7 98.0(1) . .
N3 O2 C8 113.3(1) . .
O2 N3 C7 108.0(1) . .
O2 N3 C9 105.0(1) . .
C7 N3 C9 114.7(1) . .
P1 O4 C18 123.9(1) . .
P1 O6 C24 120.0(1) . .
P1 C7 N3 113.7(1) . .
P1 C7 C12 113.7(1) . .
N3 C7 C12 111.7(1) . .
O2 C8 C11 103.4(1) . .
O2 C8 C23 113.6(1) . .
C11 C8 C23 112.9(1) . .
N3 C9 C10 108.7(1) . .
N3 C9 C14 106.0(1) . .
N3 C9 C20 114.5(1) . .
C10 C9 C14 107.4(1) . .
C10 C9 C20 109.5(1) . .
C14 C9 C20 110.4(1) . .
C8 C11 C13 120.4(1) . .
C8 C11 C17 121.3(1) . .
C13 C11 C17 118.3(1) . .
C7 C12 C15 114.5(1) . .
C7 C12 C19 109.8(1) . .
C7 C12 C25 110.1(1) . .
C15 C12 C19 106.6(2) . .
C15 C12 C25 109.0(1) . .
C19 C12 C25 106.6(2) . .
C11 C13 C22 120.7(2) . .
C9 C14 O16 115.3(2) . .
C11 C17 C21 120.6(2) . .
O4 C18 C26 112.2(2) . .
C17 C21 C27 119.5(2) . .
C13 C22 C27 120.5(2) . .
O6 C24 C28 111.8(3) . .
C21 C27 C22 120.3(2) . .
P1 O5 H16 122.9(1) . 4_656
C14 O16 H14A 28.9(1) . .
C14 O16 H14B 29.4(1) . .
C14 O16 H16 107.9(1) . .
H14A O16 H14B 49.0(1) . .
H14A O16 H16 131.9(1) . .
H14B O16 H16 82.9(1) . .
O6 C24 H28B 94.7(1) . .
O6 C24 H28C 95.8(1) . .
C28 C24 H28B 28.6(2) . .
C28 C24 H28C 30.0(2) . .
H28B C24 H28C 49.6(1) . .
C24 C28 H24A 29.8(2) . .
C24 C28 H24B 28.3(2) . .
H24A C28 H24B 49.4(2) . .
O5 H16 O16 157.9(1) 4_555 .

loop_
_geom_bond_atom_site_label_1
_geom_bond_atom_site_label_2
_geom_bond_distance
_geom_bond_site_symmetry_2
P1 O4 1.563(1) .
P1 O5 1.462(1) .
P1 O6 1.581(1) .
P1 C7 1.843(1) .
O2 N3 1.459(1) .
O2 C8 1.454(2) .
N3 C7 1.492(2) .
N3 C9 1.520(2) .
O4 C18 1.459(2) .
O6 C24 1.450(2) .
C7 C12 1.590(2) .
C8 C11 1.514(2) .
C8 C23 1.510(2) .
C9 C10 1.530(2) .
C9 C14 1.528(2) .
C9 C20 1.520(2) .
C11 C13 1.375(2) .
C11 C17 1.380(2) .
C12 C15 1.528(2) .
C12 C19 1.531(2) .
C12 C25 1.534(2) .
C13 C22 1.388(2) .
C14 O16 1.377(2) .
C17 C21 1.396(3) .
C18 C26 1.419(3) .
C21 C27 1.373(3) .
C22 C27 1.345(3) .
C24 C28 1.332(5) .
O5 H16 1.671(1) 4_656
O16 H14A 1.898(2) .
O16 H14B 1.882(2) .
O16 H16 1.139(2) .
C24 H28B 1.888(2) .
C24 H28C 1.844(2) .
C28 H24A 1.851(5) .
C28 H24B 1.895(4) .
